data_4026924
loop_
_publ_author_name
'Rajendran Suresh'
'Shanmugam Muthusubramanian'
'Rajendran Senthilkumaran'
'Govindaswamy Manickam'

_publ_contact_author_address
;
Department of Organic Chemistry
School of Chemistry
Madurai Kamaraj University
Madurai 625 021
India
;
_publ_contact_author_email muthumanian2001@yahoo.com
_publ_contact_author_name 'Prof.Shanmugam Muthusubramanian'
_publ_contact_author_phone '0452 2458246'
_publ_section_title
;
 SnCl2-Catalyzed Selective Atom Economic Imino Diels-Alder Reaction:
 Synthesis of 2-(1H-Pyrrolo[2,3-b]pyridin-3-yl)quinolines
;
_journal_name_full 'Journal of Organic Chemistry'
_journal_page_first 1468
_journal_page_last 1476
_journal_paper_doi 10.1021/jo202256z
_journal_volume 77
_journal_year 2012
_chemical_formula_sum 'C29 H21 N3 O3 S'
_chemical_formula_weight 491.55
_chemical_melting_point 508(1)
_space_group_IT_number 2
_symmetry_cell_setting triclinic
_symmetry_space_group_name_Hall '-P 1'
_symmetry_space_group_name_H-M 'P -1'
_atom_sites_solution_hydrogens geom
_atom_sites_solution_primary direct
_atom_sites_solution_secondary difmap
_audit_creation_date '27 August 2011'
_audit_creation_method SHELXL-97
_cell_angle_alpha 72.212(2)
_cell_angle_beta 81.277(2)
_cell_angle_gamma 83.828(2)
_cell_formula_units_Z 2
_cell_length_a 8.2737(3)
_cell_length_b 11.8237(4)
_cell_length_c 12.6735(4)
_cell_measurement_reflns_used 5739
_cell_measurement_temperature 293(2)
_cell_measurement_theta_max 31.02
_cell_measurement_theta_min 2.49
_cell_volume 1164.40(7)
_computing_cell_refinement 'APEX2/SAINT (Bruker, 2004)'
_computing_data_collection 'APEX2 (Bruker, 2004)'
_computing_data_reduction 'SAINT/XPREP (Bruker, 2004)'
_computing_molecular_graphics 'ORTEP3 (Farrugia, 1997) and Mercury (Bruno et al., 2002)'
_computing_publication_material 'PLATON (Spek, 2003)'
_computing_structure_refinement 'SHELXL-97 (Sheldrick, 1997)'
_computing_structure_solution 'SIR92 (Altomare et al., 1993)'
_diffrn_ambient_temperature 293(2)
_diffrn_measured_fraction_theta_full 0.990
_diffrn_measured_fraction_theta_max 0.986
_diffrn_measurement_device_type 'bruker axs kappa apex2 CCD Diffractometer'
_diffrn_measurement_method '\w and \f scan'
_diffrn_radiation_monochromator graphite
_diffrn_radiation_source 'fine-focus sealed tube'
_diffrn_radiation_type MoK\a
_diffrn_radiation_wavelength 0.71073
_diffrn_reflns_av_R_equivalents 0.0259
_diffrn_reflns_av_sigmaI/netI 0.0257
_diffrn_reflns_limit_h_max 12
_diffrn_reflns_limit_h_min -12
_diffrn_reflns_limit_k_max 17
_diffrn_reflns_limit_k_min -17
_diffrn_reflns_limit_l_max 18
_diffrn_reflns_limit_l_min -18
_diffrn_reflns_number 30765
_diffrn_reflns_theta_full 25.00
_diffrn_reflns_theta_max 31.88
_diffrn_reflns_theta_min 1.81
_diffrn_standards_decay_% 0
_exptl_absorpt_coefficient_mu 0.178
_exptl_absorpt_correction_T_max 0.9569
_exptl_absorpt_correction_T_min 0.8804
_exptl_absorpt_correction_type multi-scan
_exptl_absorpt_process_details 'SADABS (Bruker 1999)'
_exptl_crystal_colour colourless
_exptl_crystal_density_diffrn 1.402
_exptl_crystal_description block
_exptl_crystal_F_000 512
_exptl_crystal_size_max 0.35
_exptl_crystal_size_mid 0.30
_exptl_crystal_size_min 0.25
_refine_diff_density_max 0.356
_refine_diff_density_min -0.316
_refine_diff_density_rms 0.066
_refine_ls_extinction_method none
_refine_ls_goodness_of_fit_ref 1.050
_refine_ls_hydrogen_treatment constr
_refine_ls_matrix_type full
_refine_ls_number_parameters 326
_refine_ls_number_reflns 7891
_refine_ls_number_restraints 0
_refine_ls_restrained_S_all 1.050
_refine_ls_R_factor_all 0.0688
_refine_ls_R_factor_gt 0.0465
_refine_ls_shift/su_max 0.000
_refine_ls_shift/su_mean 0.000
_refine_ls_structure_factor_coef Fsqd
_refine_ls_weighting_details 'calc w=1/[\s^2^(Fo^2^)+(0.0844P)^2^+0.1238P] where P=(Fo^2^+2Fc^2^)/3'
_refine_ls_weighting_scheme calc
_refine_ls_wR_factor_gt 0.1309
_refine_ls_wR_factor_ref 0.1496
_reflns_number_gt 5762
_reflns_number_total 7891
_reflns_threshold_expression >2sigma(I)
_cod_data_source_file jo202256z_si_001.cif
_cod_data_source_block hda
_cod_database_code 4026924

loop_
_symmetry_equiv_pos_as_xyz
'x, y, z'
'-x, -y, -z'

loop_
_atom_site_label
_atom_site_type_symbol
_atom_site_fract_x
_atom_site_fract_y
_atom_site_fract_z
_atom_site_U_iso_or_equiv
_atom_site_adp_type
_atom_site_occupancy
_atom_site_symmetry_multiplicity
_atom_site_calc_flag
_atom_site_refinement_flags
C1 C 0.0106(2) 0.16528(17) 0.95919(14) 0.0596(4) Uani 1 1 d .
H1 H 0.0620 0.1095 0.9248 0.072 Uiso 1 1 calc R
C2 C -0.1591(3) 0.1722(2) 0.98695(18) 0.0785(6) Uani 1 1 d .
H2 H -0.2225 0.1213 0.9699 0.094 Uiso 1 1 calc R
C3 C -0.2324(2) 0.2528(3) 1.03867(16) 0.0813(7) Uani 1 1 d .
H3 H -0.3454 0.2552 1.0583 0.098 Uiso 1 1 calc R
C4 C -0.1428(2) 0.3303(2) 1.06231(16) 0.0743(6) Uani 1 1 d .
H4 H -0.1947 0.3856 1.0971 0.089 Uiso 1 1 calc R
C5 C 0.0244(2) 0.32648(15) 1.03451(13) 0.0533(4) Uani 1 1 d .
H5 H 0.0860 0.3797 1.0496 0.064 Uiso 1 1 calc R
C6 C 0.09991(16) 0.24350(12) 0.98421(10) 0.0382(3) Uani 1 1 d .
C7 C 0.45309(17) 0.12907(12) 0.80502(11) 0.0397(3) Uani 1 1 d .
H7 H 0.4862 0.0585 0.8561 0.048 Uiso 1 1 calc R
C8 C 0.33513(16) 0.31321(11) 0.73367(10) 0.0354(3) Uani 1 1 d .
C9 C 0.2395(2) 0.48391(13) 0.62315(13) 0.0505(4) Uani 1 1 d .
H9 H 0.1816 0.5575 0.6132 0.061 Uiso 1 1 calc R
C10 C 0.3091(2) 0.45315(14) 0.52844(12) 0.0503(4) Uani 1 1 d .
H10 H 0.2953 0.5049 0.4581 0.060 Uiso 1 1 calc R
C11 C 0.39867(18) 0.34587(12) 0.53816(10) 0.0413(3) Uani 1 1 d .
H11 H 0.4472 0.3241 0.4755 0.050 Uiso 1 1 calc R
C12 C 0.41336(15) 0.27188(11) 0.64518(10) 0.0331(2) Uani 1 1 d .
C13 C 0.48778(16) 0.15465(11) 0.69257(10) 0.0347(3) Uani 1 1 d .
C14 C 0.58391(15) 0.07687(11) 0.63261(10) 0.0341(2) Uani 1 1 d .
C15 C 0.60225(16) -0.04678(11) 0.68562(10) 0.0365(3) Uani 1 1 d .
H15 H 0.5507 -0.0782 0.7578 0.044 Uiso 1 1 calc R
C16 C 0.74578(15) 0.05499(11) 0.47517(9) 0.0329(2) Uani 1 1 d .
C17 C 0.82017(16) 0.10851(12) 0.36536(10) 0.0381(3) Uani 1 1 d .
H17 H 0.8026 0.1901 0.3335 0.046 Uiso 1 1 calc R
C18 C 0.91637(18) 0.04380(13) 0.30542(10) 0.0426(3) Uani 1 1 d .
H18 H 0.9642 0.0810 0.2334 0.051 Uiso 1 1 calc R
C19 C 0.94373(17) -0.08011(13) 0.35264(10) 0.0396(3) Uani 1 1 d .
C20 C 0.87238(16) -0.13565(12) 0.45769(10) 0.0361(3) Uani 1 1 d .
H20 H 0.8891 -0.2177 0.4871 0.043 Uiso 1 1 calc R
C21 C 0.77334(15) -0.06963(11) 0.52218(9) 0.0319(2) Uani 1 1 d .
C22 C 0.69467(15) -0.12106(11) 0.63250(9) 0.0327(2) Uani 1 1 d .
C23 C 0.70145(16) -0.25129(11) 0.68969(9) 0.0337(2) Uani 1 1 d .
C24 C 0.55531(18) -0.30535(12) 0.73388(11) 0.0414(3) Uani 1 1 d .
H24 H 0.4567 -0.2595 0.7274 0.050 Uiso 1 1 calc R
C25 C 0.5538(2) -0.42629(13) 0.78735(13) 0.0502(4) Uani 1 1 d .
H25 H 0.4548 -0.4615 0.8152 0.060 Uiso 1 1 calc R
C26 C 0.6989(2) -0.49411(13) 0.79917(13) 0.0532(4) Uani 1 1 d .
H26 H 0.6982 -0.5754 0.8352 0.064 Uiso 1 1 calc R
C27 C 0.8442(2) -0.44262(14) 0.75829(14) 0.0535(4) Uani 1 1 d .
H27 H 0.9422 -0.4889 0.7675 0.064 Uiso 1 1 calc R
C28 C 0.84675(18) -0.32155(13) 0.70294(12) 0.0445(3) Uani 1 1 d .
H28 H 0.9464 -0.2874 0.6746 0.053 Uiso 1 1 calc R
C29 C 1.0949(2) -0.25575(15) 0.33165(15) 0.0593(4) Uani 1 1 d .
H29A H 1.1463 -0.2638 0.3968 0.089 Uiso 1 1 calc R
H29B H 1.1716 -0.2823 0.2779 0.089 Uiso 1 1 calc R
H29C H 1.0015 -0.3031 0.3522 0.089 Uiso 1 1 calc R
N1 N 0.36054(15) 0.22390(10) 0.83314(9) 0.0419(3) Uani 1 1 d .
N2 N 0.24963(16) 0.41523(10) 0.72810(10) 0.0449(3) Uani 1 1 d .
N3 N 0.65273(13) 0.12715(9) 0.52967(8) 0.0356(2) Uani 1 1 d .
O1 O 0.37311(15) 0.12066(10) 1.03025(8) 0.0577(3) Uani 1 1 d .
O2 O 0.37285(14) 0.33844(11) 0.96838(10) 0.0556(3) Uani 1 1 d .
O3 O 1.04383(15) -0.13515(10) 0.28464(9) 0.0570(3) Uani 1 1 d .
S1 S 0.31409(4) 0.23258(3) 0.96262(2) 0.03886(10) Uani 1 1 d .

loop_
_atom_site_aniso_label
_atom_site_aniso_U_11
_atom_site_aniso_U_22
_atom_site_aniso_U_33
_atom_site_aniso_U_23
_atom_site_aniso_U_13
_atom_site_aniso_U_12
C1 0.0632(11) 0.0661(11) 0.0534(9) -0.0195(8) -0.0068(7) -0.0154(9)
C2 0.0622(12) 0.1035(17) 0.0643(11) -0.0029(11) -0.0173(9) -0.0332(12)
C3 0.0427(10) 0.130(2) 0.0501(9) 0.0025(11) -0.0024(7) -0.0017(12)
C4 0.0526(11) 0.0963(16) 0.0603(10) -0.0174(10) 0.0057(8) 0.0200(11)
C5 0.0513(9) 0.0563(9) 0.0493(8) -0.0184(7) 0.0023(6) 0.0053(7)
C6 0.0396(7) 0.0414(7) 0.0296(5) -0.0059(5) -0.0024(4) -0.0005(5)
C7 0.0452(7) 0.0332(6) 0.0350(5) -0.0072(5) -0.0025(5) 0.0095(5)
C8 0.0358(6) 0.0325(6) 0.0340(5) -0.0065(4) -0.0027(4) 0.0028(5)
C9 0.0538(9) 0.0372(7) 0.0496(7) -0.0033(6) -0.0031(6) 0.0114(6)
C10 0.0581(9) 0.0422(8) 0.0402(7) 0.0008(6) -0.0074(6) 0.0047(7)
C11 0.0471(8) 0.0402(7) 0.0327(5) -0.0064(5) -0.0030(5) -0.0020(6)
C12 0.0331(6) 0.0310(6) 0.0332(5) -0.0076(4) -0.0023(4) -0.0008(5)
C13 0.0365(6) 0.0306(6) 0.0348(5) -0.0086(4) -0.0023(4) 0.0017(5)
C14 0.0356(6) 0.0320(6) 0.0335(5) -0.0094(4) -0.0026(4) 0.0006(5)
C15 0.0416(7) 0.0328(6) 0.0316(5) -0.0077(4) 0.0009(5) 0.0003(5)
C16 0.0322(6) 0.0337(6) 0.0312(5) -0.0074(4) -0.0036(4) -0.0016(5)
C17 0.0383(7) 0.0364(6) 0.0337(5) -0.0034(5) -0.0026(5) 0.0000(5)
C18 0.0431(7) 0.0476(8) 0.0310(5) -0.0058(5) 0.0006(5) -0.0013(6)
C19 0.0402(7) 0.0458(7) 0.0344(5) -0.0167(5) -0.0012(5) 0.0004(6)
C20 0.0398(7) 0.0341(6) 0.0346(5) -0.0122(5) -0.0018(5) -0.0015(5)
C21 0.0318(6) 0.0328(6) 0.0309(5) -0.0095(4) -0.0035(4) -0.0026(5)
C22 0.0351(6) 0.0306(6) 0.0307(5) -0.0070(4) -0.0033(4) -0.0015(5)
C23 0.0398(6) 0.0299(6) 0.0299(5) -0.0085(4) -0.0018(4) 0.0002(5)
C24 0.0412(7) 0.0381(7) 0.0399(6) -0.0077(5) 0.0012(5) -0.0007(6)
C25 0.0575(9) 0.0393(7) 0.0474(7) -0.0076(6) 0.0078(6) -0.0109(7)
C26 0.0756(11) 0.0302(7) 0.0449(7) -0.0052(5) 0.0050(7) 0.0001(7)
C27 0.0584(10) 0.0393(8) 0.0549(8) -0.0089(6) -0.0052(7) 0.0145(7)
C28 0.0407(7) 0.0395(7) 0.0490(7) -0.0099(6) -0.0019(6) 0.0022(6)
C29 0.0641(11) 0.0503(9) 0.0635(10) -0.0273(8) 0.0087(8) 0.0045(8)
N1 0.0509(7) 0.0368(6) 0.0305(5) -0.0065(4) -0.0009(4) 0.0139(5)
N2 0.0477(7) 0.0350(6) 0.0450(6) -0.0080(5) -0.0010(5) 0.0096(5)
N3 0.0375(6) 0.0327(5) 0.0340(5) -0.0082(4) -0.0023(4) 0.0013(4)
O1 0.0662(7) 0.0605(7) 0.0356(5) -0.0052(5) -0.0101(5) 0.0228(6)
O2 0.0521(6) 0.0652(7) 0.0567(6) -0.0268(5) -0.0037(5) -0.0135(5)
O3 0.0708(8) 0.0545(7) 0.0413(5) -0.0194(5) 0.0103(5) 0.0067(6)
S1 0.03979(18) 0.04304(19) 0.03144(15) -0.01036(12) -0.00424(11) 0.00519(13)

loop_
_atom_type_symbol
_atom_type_description
_atom_type_scat_dispersion_real
_atom_type_scat_dispersion_imag
_atom_type_scat_source
C C 0.0033 0.0016 'International Tables Vol C Tables 4.2.6.8 and 6.1.1.4'
H H 0.0000 0.0000 'International Tables Vol C Tables 4.2.6.8 and 6.1.1.4'
N N 0.0061 0.0033 'International Tables Vol C Tables 4.2.6.8 and 6.1.1.4'
O O 0.0106 0.0060 'International Tables Vol C Tables 4.2.6.8 and 6.1.1.4'
S S 0.1246 0.1234 'International Tables Vol C Tables 4.2.6.8 and 6.1.1.4'

loop_
_geom_angle_atom_site_label_1
_geom_angle_atom_site_label_2
_geom_angle_atom_site_label_3
_geom_angle
C6 C1 C2 118.07(18)
C6 C1 H1 121.0
C2 C1 H1 121.0
C3 C2 C1 120.4(2)
C3 C2 H2 119.8
C1 C2 H2 119.8
C2 C3 C4 121.00(19)
C2 C3 H3 119.5
C4 C3 H3 119.5
C3 C4 C5 119.8(2)
C3 C4 H4 120.1
C5 C4 H4 120.1
C4 C5 C6 119.55(18)
C4 C5 H5 120.2
C6 C5 H5 120.2
C5 C6 C1 121.18(15)
C5 C6 S1 117.85(12)
C1 C6 S1 120.80(12)
C13 C7 N1 110.20(11)
C13 C7 H7 124.9
N1 C7 H7 124.9
N2 C8 C12 127.95(12)
N2 C8 N1 124.72(12)
C12 C8 N1 107.31(11)
N2 C9 C10 124.70(13)
N2 C9 H9 117.6
C10 C9 H9 117.6
C11 C10 C9 120.16(13)
C11 C10 H10 119.9
C9 C10 H10 119.9
C10 C11 C12 117.29(13)
C10 C11 H11 121.4
C12 C11 H11 121.4
C11 C12 C8 116.70(12)
C11 C12 C13 135.60(12)
C8 C12 C13 107.66(10)
C7 C13 C12 106.93(11)
C7 C13 C14 125.64(11)
C12 C13 C14 127.42(11)
N3 C14 C15 122.56(11)
N3 C14 C13 117.59(11)
C15 C14 C13 119.84(11)
C22 C15 C14 121.04(11)
C22 C15 H15 119.5
C14 C15 H15 119.5
N3 C16 C17 117.62(11)
N3 C16 C21 123.98(11)
C17 C16 C21 118.40(11)
C18 C17 C16 121.64(12)
C18 C17 H17 119.2
C16 C17 H17 119.2
C17 C18 C19 119.75(12)
C17 C18 H18 120.1
C19 C18 H18 120.1
O3 C19 C20 125.20(13)
O3 C19 C18 114.26(12)
C20 C19 C18 120.54(12)
C19 C20 C21 120.61(12)
C19 C20 H20 119.7
C21 C20 H20 119.7
C20 C21 C16 119.04(11)
C20 C21 C22 123.97(11)
C16 C21 C22 116.98(11)
C15 C22 C21 117.95(11)
C15 C22 C23 118.68(11)
C21 C22 C23 123.30(11)
C28 C23 C24 118.10(12)
C28 C23 C22 123.37(12)
C24 C23 C22 118.52(12)
C25 C24 C23 121.14(14)
C25 C24 H24 119.4
C23 C24 H24 119.4
C26 C25 C24 119.76(15)
C26 C25 H25 120.1
C24 C25 H25 120.1
C27 C26 C25 120.17(14)
C27 C26 H26 119.9
C25 C26 H26 119.9
C26 C27 C28 120.47(15)
C26 C27 H27 119.8
C28 C27 H27 119.8
C23 C28 C27 120.35(14)
C23 C28 H28 119.8
C27 C28 H28 119.8
O3 C29 H29A 109.5
O3 C29 H29B 109.5
H29A C29 H29B 109.5
O3 C29 H29C 109.5
H29A C29 H29C 109.5
H29B C29 H29C 109.5
C7 N1 C8 107.90(10)
C7 N1 S1 124.19(9)
C8 N1 S1 127.42(9)
C8 N2 C9 113.19(12)
C14 N3 C16 117.47(11)
C19 O3 C29 117.32(12)
O2 S1 O1 119.57(8)
O2 S1 N1 108.90(7)
O1 S1 N1 104.19(6)
O2 S1 C6 108.94(7)
O1 S1 C6 109.51(7)
N1 S1 C6 104.67(6)

loop_
_geom_bond_atom_site_label_1
_geom_bond_atom_site_label_2
_geom_bond_distance
C1 C6 1.378(2)
C1 C2 1.395(3)
C1 H1 0.9300
C2 C3 1.357(4)
C2 H2 0.9300
C3 C4 1.364(3)
C3 H3 0.9300
C4 C5 1.374(3)
C4 H4 0.9300
C5 C6 1.374(2)
C5 H5 0.9300
C6 S1 1.7484(14)
C7 C13 1.3550(17)
C7 N1 1.3955(16)
C7 H7 0.9300
C8 N2 1.3192(16)
C8 C12 1.4007(17)
C8 N1 1.4027(15)
C9 N2 1.3397(18)
C9 C10 1.384(2)
C9 H9 0.9300
C10 C11 1.380(2)
C10 H10 0.9300
C11 C12 1.3863(17)
C11 H11 0.9300
C12 C13 1.4426(16)
C13 C14 1.4637(17)
C14 N3 1.3241(15)
C14 C15 1.4124(17)
C15 C22 1.3675(17)
C15 H15 0.9300
C16 N3 1.3621(16)
C16 C17 1.4148(17)
C16 C21 1.4180(17)
C17 C18 1.3553(19)
C17 H17 0.9300
C18 C19 1.411(2)
C18 H18 0.9300
C19 O3 1.3647(16)
C19 C20 1.3649(18)
C20 C21 1.4135(17)
C20 H20 0.9300
C21 C22 1.4276(16)
C22 C23 1.4871(16)
C23 C28 1.3874(18)
C23 C24 1.3879(19)
C24 C25 1.3833(19)
C24 H24 0.9300
C25 C26 1.371(2)
C25 H25 0.9300
C26 C27 1.364(2)
C26 H26 0.9300
C27 C28 1.389(2)
C27 H27 0.9300
C28 H28 0.9300
C29 O3 1.412(2)
C29 H29A 0.9600
C29 H29B 0.9600
C29 H29C 0.9600
N1 S1 1.6597(11)
O1 S1 1.4210(11)
O2 S1 1.4162(12)

loop_
_geom_torsion_atom_site_label_1
_geom_torsion_atom_site_label_2
_geom_torsion_atom_site_label_3
_geom_torsion_atom_site_label_4
_geom_torsion
C6 C1 C2 C3 -1.0(3)
C1 C2 C3 C4 1.5(3)
C2 C3 C4 C5 -0.6(3)
C3 C4 C5 C6 -0.7(3)
C4 C5 C6 C1 1.2(2)
C4 C5 C6 S1 -173.99(13)
C2 C1 C6 C5 -0.3(2)
C2 C1 C6 S1 174.72(13)
N2 C9 C10 C11 -1.1(3)
C9 C10 C11 C12 0.7(2)
C10 C11 C12 C8 0.1(2)
C10 C11 C12 C13 177.39(15)
N2 C8 C12 C11 -0.7(2)
N1 C8 C12 C11 178.00(12)
N2 C8 C12 C13 -178.73(14)
N1 C8 C12 C13 0.01(15)
N1 C7 C13 C12 -0.26(16)
N1 C7 C13 C14 179.33(12)
C11 C12 C13 C7 -177.28(16)
C8 C12 C13 C7 0.15(15)
C11 C12 C13 C14 3.1(2)
C8 C12 C13 C14 -179.43(13)
C7 C13 C14 N3 -157.73(14)
C12 C13 C14 N3 21.8(2)
C7 C13 C14 C15 21.4(2)
C12 C13 C14 C15 -159.15(13)
N3 C14 C15 C22 0.6(2)
C13 C14 C15 C22 -178.40(12)
N3 C16 C17 C18 179.19(12)
C21 C16 C17 C18 -0.3(2)
C16 C17 C18 C19 0.1(2)
C17 C18 C19 O3 -179.40(13)
C17 C18 C19 C20 0.9(2)
O3 C19 C20 C21 178.60(12)
C18 C19 C20 C21 -1.7(2)
C19 C20 C21 C16 1.52(19)
C19 C20 C21 C22 -179.98(12)
N3 C16 C21 C20 -179.96(11)
C17 C16 C21 C20 -0.53(18)
N3 C16 C21 C22 1.43(18)
C17 C16 C21 C22 -179.14(11)
C14 C15 C22 C21 0.59(19)
C14 C15 C22 C23 -176.35(12)
C20 C21 C22 C15 179.95(12)
C16 C21 C22 C15 -1.52(18)
C20 C21 C22 C23 -3.27(19)
C16 C21 C22 C23 175.27(11)
C15 C22 C23 C28 -129.05(14)
C21 C22 C23 C28 54.19(18)
C15 C22 C23 C24 49.82(17)
C21 C22 C23 C24 -126.94(13)
C28 C23 C24 C25 -1.5(2)
C22 C23 C24 C25 179.57(13)
C23 C24 C25 C26 1.3(2)
C24 C25 C26 C27 -0.1(2)
C25 C26 C27 C28 -0.9(3)
C24 C23 C28 C27 0.5(2)
C22 C23 C28 C27 179.36(13)
C26 C27 C28 C23 0.7(2)
C13 C7 N1 C8 0.27(17)
C13 C7 N1 S1 -172.15(11)
N2 C8 N1 C7 178.62(14)
C12 C8 N1 C7 -0.17(16)
N2 C8 N1 S1 -9.3(2)
C12 C8 N1 S1 171.94(10)
C12 C8 N2 C9 0.4(2)
N1 C8 N2 C9 -178.12(14)
C10 C9 N2 C8 0.5(2)
C15 C14 N3 C16 -0.80(19)
C13 C14 N3 C16 178.26(11)
C17 C16 N3 C14 -179.70(11)
C21 C16 N3 C14 -0.26(19)
C20 C19 O3 C29 -8.8(2)
C18 C19 O3 C29 171.46(14)
C7 N1 S1 O2 122.54(13)
C8 N1 S1 O2 -48.37(15)
C7 N1 S1 O1 -6.11(15)
C8 N1 S1 O1 -177.02(13)
C7 N1 S1 C6 -121.09(13)
C8 N1 S1 C6 68.00(14)
C5 C6 S1 O2 -19.04(13)
C1 C6 S1 O2 165.75(12)
C5 C6 S1 O1 113.41(12)
C1 C6 S1 O1 -61.80(13)
C5 C6 S1 N1 -135.39(11)
C1 C6 S1 N1 49.40(13)

loop_
_cod_related_entry_id
_cod_related_entry_database
_cod_related_entry_code
1 ChemSpider 30659456
